data_4060067
loop_
_publ_author_name
'Carsten Cornelissen'
'Gerhard Erker'
'Gerald Kehr'
'Roland Fr\"ohlich'

_publ_section_title
;
 Chemistry of Metal-Metal-Bonded Early-Late Heterobimetallics:
 Cooperative Reactions of Functional Groups at a Persistent
 Organometallic Zr-Rh Framework
;
_journal_name_full Organometallics
_journal_page_first 214
_journal_page_last 225
_journal_paper_doi 10.1021/om049346z
_journal_volume 24
_journal_year 2005
_chemical_formula_sum 'C24 H39 Cl2 O P2 Rh Zr'
_chemical_formula_weight 670.52
_chemical_name_systematic
; 
 ? 
;
_space_group_IT_number 2
_symmetry_cell_setting triclinic
_symmetry_space_group_name_Hall '-P 1'
_symmetry_space_group_name_H-M 'P -1'
_atom_sites_solution_hydrogens geom
_atom_sites_solution_primary direct
_atom_sites_solution_secondary difmap
_audit_creation_method SHELXL-97
_cell_angle_alpha 98.04(1)
_cell_angle_beta 97.70(1)
_cell_angle_gamma 112.41(1)
_cell_formula_units_Z 2
_cell_length_a 9.290(1)
_cell_length_b 11.545(1)
_cell_length_c 14.362(1)
_cell_measurement_temperature 198(2)
_cell_volume 1380.2(2)
_computing_cell_refinement 'Collect (Nonius B.V., 1998)'
_computing_data_collection 'Collect (Nonius B.V., 1998)'
_computing_data_reduction 'Denzo-SMN (Otwinowski & Minor, 1997)'
_computing_molecular_graphics 'Diamond (Brandenburg, 1997)'
_computing_publication_material 'SHELXL-97 (Sheldrick, 1997)'
_computing_structure_refinement 'SHELXL-97 (Sheldrick, 1997)'
_computing_structure_solution 'SHELXS-97 (Sheldrick, 1990)'
_diffrn_ambient_temperature 198(2)
_diffrn_measured_fraction_theta_full 0.989
_diffrn_measured_fraction_theta_max 0.989
_diffrn_measurement_device_type 'Nonius KappaCCD'
_diffrn_measurement_method '\w and\f scans'
_diffrn_radiation_monochromator graphite
_diffrn_radiation_source 'rotating anode Nonius FR591'
_diffrn_radiation_type MoK\a
_diffrn_radiation_wavelength 0.71073
_diffrn_reflns_av_R_equivalents 0.0348
_diffrn_reflns_av_sigmaI/netI 0.0381
_diffrn_reflns_limit_h_max 11
_diffrn_reflns_limit_h_min -12
_diffrn_reflns_limit_k_max 15
_diffrn_reflns_limit_k_min -15
_diffrn_reflns_limit_l_max 18
_diffrn_reflns_limit_l_min -15
_diffrn_reflns_number 12918
_diffrn_reflns_theta_full 27.95
_diffrn_reflns_theta_max 27.95
_diffrn_reflns_theta_min 2.18
_exptl_absorpt_coefficient_mu 1.300
_exptl_absorpt_correction_T_max 0.9379
_exptl_absorpt_correction_T_min 0.8289
_exptl_absorpt_correction_type empirical
_exptl_absorpt_process_details 'SORTAV (Blessing, 1995 & 1997)'
_exptl_crystal_colour orange
_exptl_crystal_density_diffrn 1.613
_exptl_crystal_density_method 'not measured'
_exptl_crystal_description plate
_exptl_crystal_F_000 680
_exptl_crystal_size_max 0.15
_exptl_crystal_size_mid 0.15
_exptl_crystal_size_min 0.05
_refine_diff_density_max 0.571
_refine_diff_density_min -0.617
_refine_diff_density_rms 0.073
_refine_ls_extinction_method none
_refine_ls_goodness_of_fit_ref 1.010
_refine_ls_hydrogen_treatment riding
_refine_ls_matrix_type full
_refine_ls_number_parameters 289
_refine_ls_number_reflns 6555
_refine_ls_number_restraints 0
_refine_ls_restrained_S_all 1.010
_refine_ls_R_factor_all 0.0311
_refine_ls_R_factor_gt 0.0267
_refine_ls_shift/su_max 0.002
_refine_ls_shift/su_mean 0.000
_refine_ls_structure_factor_coef Fsqd
_refine_ls_weighting_details 'calc w=1/[\s^2^(Fo^2^)+(0.0280P)^2^+0.7005P] where P=(Fo^2^+2Fc^2^)/3'
_refine_ls_weighting_scheme calc
_refine_ls_wR_factor_gt 0.0654
_refine_ls_wR_factor_ref 0.0677
_reflns_number_gt 5902
_reflns_number_total 6555
_reflns_threshold_expression >2sigma(I)
_cod_original_sg_symbol_H-M P-1
_cod_database_code 4060067

loop_
_symmetry_equiv_pos_as_xyz
'x, y, z'
'-x, -y, -z'

loop_
_atom_site_label
_atom_site_type_symbol
_atom_site_fract_x
_atom_site_fract_y
_atom_site_fract_z
_atom_site_U_iso_or_equiv
_atom_site_adp_type
_atom_site_occupancy
_atom_site_symmetry_multiplicity
_atom_site_calc_flag
_atom_site_refinement_flags
Rh Rh 0.749218(17) 0.063332(13) 0.242159(11) 0.02162(5) Uani 1 1 d .
Zr Zr 0.45474(2) 0.092842(18) 0.273255(14) 0.02522(6) Uani 1 1 d .
Cl1 Cl 0.33675(9) 0.15650(7) 0.41216(5) 0.04887(16) Uani 1 1 d .
Cl2 Cl 0.79092(10) 0.02015(6) 0.07932(5) 0.05229(18) Uani 1 1 d .
P1 P 0.58869(6) -0.14977(5) 0.23067(4) 0.02487(11) Uani 1 1 d .
P2 P 0.83508(6) 0.27958(5) 0.23925(4) 0.02393(11) Uani 1 1 d .
O1 O 0.63019(18) 0.12187(15) 0.40460(11) 0.0319(3) Uani 1 1 d .
C1 C 0.7423(2) 0.09983(18) 0.37540(15) 0.0251(4) Uani 1 1 d .
C2 C 0.8722(3) 0.1069(2) 0.45449(16) 0.0321(5) Uani 1 1 d .
H2A H 0.9132 0.1899 0.4992 0.048 Uiso 1 1 calc R
H2B H 0.9586 0.0973 0.4265 0.048 Uiso 1 1 calc R
H2C H 0.8289 0.0379 0.4890 0.048 Uiso 1 1 calc R
C11 C 0.3988(2) -0.13895(19) 0.22213(16) 0.0293(4) Uani 1 1 d .
C12 C 0.3139(3) -0.1322(2) 0.29614(19) 0.0373(5) Uani 1 1 d .
H12 H 0.3362 -0.1484 0.3584 0.045 Uiso 1 1 calc R
C13 C 0.1899(3) -0.0972(2) 0.2609(2) 0.0488(7) Uani 1 1 d .
H13 H 0.1136 -0.0871 0.2953 0.059 Uiso 1 1 calc R
C14 C 0.1981(3) -0.0801(2) 0.1675(2) 0.0456(6) Uani 1 1 d .
H14 H 0.1283 -0.0568 0.1272 0.055 Uiso 1 1 calc R
C15 C 0.3278(3) -0.1032(2) 0.14301(18) 0.0353(5) Uani 1 1 d .
H15 H 0.3623 -0.0962 0.0839 0.042 Uiso 1 1 calc R
C16 C 0.5643(3) -0.2619(2) 0.11812(17) 0.0349(5) Uani 1 1 d .
H16 H 0.5542 -0.2156 0.0654 0.042 Uiso 1 1 calc R
C17 C 0.6061(3) -0.2213(2) 0.33640(16) 0.0315(5) Uani 1 1 d .
H17 H 0.5998 -0.1614 0.3916 0.038 Uiso 1 1 calc R
C21 C 0.6410(2) 0.28295(19) 0.22043(15) 0.0269(4) Uani 1 1 d .
C22 C 0.5215(3) 0.2040(2) 0.13812(16) 0.0299(4) Uani 1 1 d .
H22 H 0.5373 0.1556 0.0843 0.036 Uiso 1 1 calc R
C23 C 0.3761(3) 0.2098(2) 0.15022(17) 0.0332(5) Uani 1 1 d .
H23 H 0.2782 0.1694 0.1048 0.040 Uiso 1 1 calc R
C24 C 0.4015(3) 0.2857(2) 0.24082(18) 0.0353(5) Uani 1 1 d .
H24 H 0.3228 0.3034 0.2684 0.042 Uiso 1 1 calc R
C25 C 0.5648(3) 0.3317(2) 0.28452(17) 0.0306(4) Uani 1 1 d .
H25 H 0.6143 0.3859 0.3461 0.037 Uiso 1 1 calc R
C26 C 0.9495(3) 0.39699(19) 0.35222(16) 0.0306(4) Uani 1 1 d .
H26 H 0.8879 0.3678 0.4027 0.037 Uiso 1 1 calc R
C27 C 0.9100(3) 0.3380(2) 0.13402(17) 0.0313(5) Uani 1 1 d .
H27 H 0.8342 0.2739 0.0766 0.038 Uiso 1 1 calc R
C161 C 0.7132(3) -0.2871(3) 0.1128(2) 0.0485(6) Uani 1 1 d .
H16A H 0.7181 -0.3472 0.1538 0.073 Uiso 1 1 calc R
H16B H 0.8079 -0.2064 0.1351 0.073 Uiso 1 1 calc R
H16C H 0.7093 -0.3239 0.0463 0.073 Uiso 1 1 calc R
C162 C 0.4147(4) -0.3859(3) 0.0934(2) 0.0624(9) Uani 1 1 d .
H16D H 0.3946 -0.4245 0.0251 0.094 Uiso 1 1 calc R
H16E H 0.3240 -0.3677 0.1069 0.094 Uiso 1 1 calc R
H16F H 0.4292 -0.4456 0.1322 0.094 Uiso 1 1 calc R
C171 C 0.7704(3) -0.2237(2) 0.36167(19) 0.0416(6) Uani 1 1 d .
H17A H 0.7855 -0.2424 0.4259 0.062 Uiso 1 1 calc R
H17B H 0.8528 -0.1401 0.3608 0.062 Uiso 1 1 calc R
H17C H 0.7779 -0.2901 0.3145 0.062 Uiso 1 1 calc R
C172 C 0.4744(3) -0.3520(2) 0.3336(2) 0.0515(7) Uani 1 1 d .
H17D H 0.4904 -0.4186 0.2916 0.077 Uiso 1 1 calc R
H17E H 0.3708 -0.3519 0.3089 0.077 Uiso 1 1 calc R
H17F H 0.4775 -0.3691 0.3986 0.077 Uiso 1 1 calc R
C261 C 1.1101(3) 0.3893(2) 0.38240(19) 0.0391(5) Uani 1 1 d .
H26A H 1.1816 0.4285 0.3406 0.059 Uiso 1 1 calc R
H26B H 1.0937 0.2993 0.3767 0.059 Uiso 1 1 calc R
H26C H 1.1575 0.4350 0.4492 0.059 Uiso 1 1 calc R
C262 C 0.9732(3) 0.5362(2) 0.3569(2) 0.0470(6) Uani 1 1 d .
H26D H 1.0115 0.5832 0.4238 0.071 Uiso 1 1 calc R
H26E H 0.8718 0.5391 0.3311 0.071 Uiso 1 1 calc R
H26F H 1.0516 0.5755 0.3188 0.071 Uiso 1 1 calc R
C271 C 1.0712(3) 0.3355(3) 0.1281(2) 0.0436(6) Uani 1 1 d .
H27A H 1.0922 0.3443 0.0638 0.065 Uiso 1 1 calc R
H27B H 1.0709 0.2541 0.1405 0.065 Uiso 1 1 calc R
H27C H 1.1544 0.4066 0.1761 0.065 Uiso 1 1 calc R
C272 C 0.9069(4) 0.4664(3) 0.1212(2) 0.0487(7) Uani 1 1 d .
H27D H 0.9990 0.5364 0.1644 0.073 Uiso 1 1 calc R
H27E H 0.8089 0.4702 0.1364 0.073 Uiso 1 1 calc R
H27F H 0.9109 0.4749 0.0545 0.073 Uiso 1 1 calc R

loop_
_atom_site_aniso_label
_atom_site_aniso_U_11
_atom_site_aniso_U_22
_atom_site_aniso_U_33
_atom_site_aniso_U_23
_atom_site_aniso_U_13
_atom_site_aniso_U_12
Rh 0.02328(9) 0.02104(8) 0.02175(9) 0.00447(6) 0.00558(6) 0.01002(6)
Zr 0.02426(10) 0.02947(11) 0.02629(11) 0.00779(8) 0.00840(8) 0.01391(8)
Cl1 0.0572(4) 0.0696(4) 0.0414(3) 0.0200(3) 0.0270(3) 0.0406(3)
Cl2 0.0846(5) 0.0346(3) 0.0349(3) 0.0048(2) 0.0313(3) 0.0160(3)
P1 0.0264(3) 0.0214(2) 0.0254(3) 0.00353(19) 0.0043(2) 0.00902(19)
P2 0.0249(3) 0.0229(2) 0.0269(3) 0.0076(2) 0.0075(2) 0.01125(19)
O1 0.0334(8) 0.0429(8) 0.0244(8) 0.0061(6) 0.0081(6) 0.0205(7)
C1 0.0279(10) 0.0200(9) 0.0266(10) 0.0068(7) 0.0051(8) 0.0082(7)
C2 0.0346(11) 0.0327(11) 0.0275(11) 0.0057(8) 0.0027(9) 0.0137(9)
C11 0.0248(10) 0.0246(10) 0.0345(12) 0.0043(8) 0.0034(9) 0.0073(8)
C12 0.0325(12) 0.0339(11) 0.0478(15) 0.0145(10) 0.0162(10) 0.0113(9)
C13 0.0277(12) 0.0443(14) 0.077(2) 0.0165(13) 0.0198(12) 0.0133(10)
C14 0.0250(11) 0.0390(13) 0.0676(19) 0.0113(12) -0.0028(11) 0.0114(10)
C15 0.0318(11) 0.0315(11) 0.0351(12) 0.0034(9) -0.0028(9) 0.0093(9)
C16 0.0389(12) 0.0272(10) 0.0317(12) -0.0016(9) 0.0059(10) 0.0093(9)
C17 0.0343(11) 0.0269(10) 0.0318(12) 0.0085(9) 0.0037(9) 0.0112(9)
C21 0.0292(10) 0.0272(10) 0.0301(11) 0.0103(8) 0.0091(8) 0.0152(8)
C22 0.0329(11) 0.0344(11) 0.0270(11) 0.0107(9) 0.0074(9) 0.0168(9)
C23 0.0304(11) 0.0417(12) 0.0346(12) 0.0145(10) 0.0055(9) 0.0204(9)
C24 0.0362(12) 0.0390(12) 0.0441(14) 0.0138(10) 0.0127(10) 0.0266(10)
C25 0.0358(11) 0.0294(10) 0.0326(12) 0.0059(9) 0.0089(9) 0.0192(9)
C26 0.0335(11) 0.0233(10) 0.0315(11) 0.0022(8) 0.0056(9) 0.0095(8)
C27 0.0319(11) 0.0356(11) 0.0335(12) 0.0135(9) 0.0129(9) 0.0172(9)
C161 0.0569(17) 0.0434(14) 0.0505(16) -0.0004(12) 0.0181(13) 0.0273(12)
C162 0.0579(18) 0.0400(14) 0.0594(19) -0.0190(13) 0.0115(15) -0.0019(13)
C171 0.0442(14) 0.0467(13) 0.0421(14) 0.0127(11) 0.0049(11) 0.0276(11)
C172 0.0524(16) 0.0354(13) 0.0543(17) 0.0217(12) 0.0007(13) 0.0036(11)
C261 0.0312(12) 0.0380(12) 0.0421(14) 0.0068(10) 0.0021(10) 0.0100(10)
C262 0.0550(16) 0.0270(11) 0.0536(16) 0.0006(11) 0.0052(13) 0.0154(11)
C271 0.0367(13) 0.0542(15) 0.0519(16) 0.0217(12) 0.0242(12) 0.0227(11)
C272 0.0612(17) 0.0497(15) 0.0562(17) 0.0327(13) 0.0282(14) 0.0323(13)

loop_
_atom_type_symbol
_atom_type_description
_atom_type_scat_dispersion_real
_atom_type_scat_dispersion_imag
_atom_type_scat_source
C C 0.0033 0.0016 'International Tables Vol C Tables 4.2.6.8 and 6.1.1.4'
H H 0.0000 0.0000 'International Tables Vol C Tables 4.2.6.8 and 6.1.1.4'
O O 0.0106 0.0060 'International Tables Vol C Tables 4.2.6.8 and 6.1.1.4'
P P 0.1023 0.0942 'International Tables Vol C Tables 4.2.6.8 and 6.1.1.4'
Cl Cl 0.1484 0.1585 'International Tables Vol C Tables 4.2.6.8 and 6.1.1.4'
Zr Zr -2.9673 0.5597 'International Tables Vol C Tables 4.2.6.8 and 6.1.1.4'
Rh Rh -1.1178 0.9187 'International Tables Vol C Tables 4.2.6.8 and 6.1.1.4'

loop_
_geom_angle_atom_site_label_1
_geom_angle_atom_site_label_2
_geom_angle_atom_site_label_3
_geom_angle
C1 Rh P1 90.37(6)
C1 Rh P2 90.22(6)
P1 Rh P2 162.29(2)
C1 Rh Cl2 173.07(6)
P1 Rh Cl2 91.64(2)
P2 Rh Cl2 89.89(2)
C1 Rh Zr 67.13(6)
P1 Rh Zr 81.718(17)
P2 Rh Zr 82.213(17)
Cl2 Rh Zr 119.73(2)
O1 Zr C15 126.22(7)
O1 Zr C22 123.86(7)
C15 Zr C22 83.73(8)
O1 Zr C11 93.80(6)
C15 Zr C11 33.21(7)
C22 Zr C11 109.80(7)
O1 Zr C21 92.83(6)
C15 Zr C21 113.17(8)
C22 Zr C21 33.13(7)
C11 Zr C21 129.02(7)
O1 Zr C12 86.63(7)
C15 Zr C12 54.27(8)
C22 Zr C12 138.00(8)
C11 Zr C12 32.79(7)
C21 Zr C12 161.46(7)
O1 Zr C25 89.77(7)
C15 Zr C25 136.74(8)
C22 Zr C25 54.17(7)
C11 Zr C25 161.58(7)
C21 Zr C25 32.62(7)
C12 Zr C25 165.61(8)
O1 Zr C24 117.41(7)
C15 Zr C24 115.92(8)
C22 Zr C24 53.60(7)
C11 Zr C24 148.79(7)
C21 Zr C24 53.93(7)
C12 Zr C24 141.30(8)
C25 Zr C24 32.52(7)
O1 Zr Cl1 75.04(4)
C15 Zr Cl1 127.33(6)
C22 Zr Cl1 127.34(5)
C11 Zr Cl1 117.84(6)
C21 Zr Cl1 112.70(5)
C12 Zr Cl1 85.08(6)
C25 Zr Cl1 80.53(6)
C24 Zr Cl1 73.84(6)
O1 Zr C14 140.10(7)
C15 Zr C14 32.34(8)
C22 Zr C14 91.94(8)
C11 Zr C14 54.03(7)
C21 Zr C14 124.96(8)
C12 Zr C14 53.47(8)
C25 Zr C14 128.52(8)
C24 Zr C14 97.21(8)
Cl1 Zr C14 98.15(7)
O1 Zr C23 142.82(7)
C15 Zr C23 86.24(8)
C22 Zr C23 32.39(7)
C11 Zr C23 119.29(7)
C21 Zr C23 53.97(7)
C12 Zr C23 130.29(8)
C25 Zr C23 53.47(7)
C24 Zr C23 31.79(7)
Cl1 Zr C23 100.79(6)
C14 Zr C23 76.91(8)
O1 Zr C13 112.32(8)
C15 Zr C13 53.25(9)
C22 Zr C13 122.87(9)
C11 Zr C13 53.73(8)
C21 Zr C13 154.80(8)
C12 Zr C13 32.35(8)
C25 Zr C13 140.16(8)
C24 Zr C13 109.38(8)
Cl1 Zr C13 74.34(7)
C14 Zr C13 31.56(9)
C23 Zr C13 101.49(8)
C11 P1 C17 104.21(10)
C11 P1 C16 103.91(11)
C17 P1 C16 111.35(11)
C11 P1 Rh 99.08(7)
C17 P1 Rh 118.53(7)
C16 P1 Rh 116.77(8)
C21 P2 C26 105.88(10)
C21 P2 C27 101.61(10)
C26 P2 C27 111.09(11)
C21 P2 Rh 96.69(7)
C26 P2 Rh 117.96(7)
C27 P2 Rh 119.73(8)
C1 O1 Zr 105.70(13)
O1 C1 C2 114.58(19)
O1 C1 Rh 123.03(15)
C2 C1 Rh 122.38(16)
O1 C1 Zr 48.75(10)
C2 C1 Zr 163.10(15)
Rh C1 Zr 74.39(6)
C12 C11 C15 106.9(2)
C12 C11 P1 128.22(17)
C15 C11 P1 123.24(18)
C12 C11 Zr 74.19(12)
C15 C11 Zr 72.95(12)
P1 C11 Zr 106.97(9)
C11 C12 C13 107.8(2)
C11 C12 Zr 73.02(12)
C13 C12 Zr 75.53(14)
C14 C13 C12 108.8(2)
C14 C13 Zr 74.01(14)
C12 C13 Zr 72.12(13)
C13 C14 C15 108.1(2)
C13 C14 Zr 74.43(15)
C15 C14 Zr 71.28(13)
C14 C15 C11 108.4(2)
C14 C15 Zr 76.38(14)
C11 C15 Zr 73.84(12)
C162 C16 C161 111.6(2)
C162 C16 P1 115.93(19)
C161 C16 P1 112.03(17)
C172 C17 C171 110.8(2)
C172 C17 P1 116.58(16)
C171 C17 P1 111.43(16)
C25 C21 C22 106.96(19)
C25 C21 P2 130.63(17)
C22 C21 P2 120.89(16)
C25 C21 Zr 74.06(12)
C22 C21 Zr 72.67(12)
P2 C21 Zr 107.74(9)
C23 C22 C21 108.4(2)
C23 C22 Zr 76.47(12)
C21 C22 Zr 74.20(12)
C24 C23 C22 108.0(2)
C24 C23 Zr 73.58(12)
C22 C23 Zr 71.14(11)
C23 C24 C25 108.4(2)
C23 C24 Zr 74.63(12)
C25 C24 Zr 72.75(12)
C21 C25 C24 108.1(2)
C21 C25 Zr 73.31(12)
C24 C25 Zr 74.73(12)
C262 C26 C261 110.31(19)
C262 C26 P2 117.90(17)
C261 C26 P2 110.26(16)
C271 C27 C272 111.7(2)
C271 C27 P2 112.68(16)
C272 C27 P2 115.42(17)

loop_
_geom_bond_atom_site_label_1
_geom_bond_atom_site_label_2
_geom_bond_distance
Rh C1 1.916(2)
Rh P1 2.3081(6)
Rh P2 2.3217(6)
Rh Cl2 2.4356(6)
Rh Zr 2.9656(4)
Zr O1 2.2159(15)
Zr C15 2.490(2)
Zr C22 2.492(2)
Zr C11 2.502(2)
Zr C21 2.512(2)
Zr C12 2.517(2)
Zr C25 2.521(2)
Zr C24 2.547(2)
Zr Cl1 2.5518(7)
Zr C14 2.555(2)
Zr C23 2.560(2)
Zr C13 2.561(2)
P1 C11 1.805(2)
P1 C17 1.844(2)
P1 C16 1.853(2)
P2 C21 1.803(2)
P2 C26 1.850(2)
P2 C27 1.853(2)
O1 C1 1.271(3)
C1 C2 1.511(3)
C11 C12 1.417(3)
C11 C15 1.427(3)
C12 C13 1.415(4)
C13 C14 1.391(4)
C14 C15 1.406(4)
C16 C162 1.522(3)
C16 C161 1.528(4)
C17 C172 1.529(3)
C17 C171 1.532(3)
C21 C25 1.414(3)
C21 C22 1.427(3)
C22 C23 1.410(3)
C23 C24 1.399(3)
C24 C25 1.419(3)
C26 C262 1.526(3)
C26 C261 1.537(3)
C27 C271 1.523(3)
C27 C272 1.529(3)

loop_
_geom_torsion_atom_site_label_1
_geom_torsion_atom_site_label_2
_geom_torsion_atom_site_label_3
_geom_torsion_atom_site_label_4
_geom_torsion
C1 Rh P1 C11 79.10(10)
P2 Rh P1 C11 -12.76(11)
Cl2 Rh P1 C11 -107.53(8)
Zr Rh P1 C11 12.29(8)
C1 Rh P1 C17 -32.61(11)
P2 Rh P1 C17 -124.47(10)
Cl2 Rh P1 C17 140.76(9)
Zr Rh P1 C17 -99.42(9)
C1 Rh P1 C16 -170.21(11)
P2 Rh P1 C16 97.93(11)
Cl2 Rh P1 C16 3.16(9)
Zr Rh P1 C16 122.97(9)
C1 Rh P2 C21 -83.78(9)
P1 Rh P2 C21 8.11(10)
Cl2 Rh P2 C21 103.15(7)
Zr Rh P2 C21 -16.90(7)
C1 Rh P2 C26 28.20(10)
P1 Rh P2 C26 120.08(10)
Cl2 Rh P2 C26 -144.88(9)
Zr Rh P2 C26 95.07(9)
C1 Rh P2 C27 168.75(10)
P1 Rh P2 C27 -99.36(11)
Cl2 Rh P2 C27 -4.32(9)
Zr Rh P2 C27 -124.38(8)
C15 Zr O1 C1 54.77(15)
C22 Zr O1 C1 -54.40(15)
C11 Zr O1 C1 62.56(13)
C21 Zr O1 C1 -66.86(13)
C12 Zr O1 C1 94.58(13)
C25 Zr O1 C1 -99.36(13)
C24 Zr O1 C1 -117.20(13)
Cl1 Zr O1 C1 -179.61(13)
C14 Zr O1 C1 95.60(16)
C23 Zr O1 C1 -91.44(16)
C13 Zr O1 C1 114.71(14)
Zr O1 C1 C2 -176.65(13)
Zr O1 C1 Rh 4.34(18)
P1 Rh C1 O1 -84.23(16)
P2 Rh C1 O1 78.07(16)
Cl2 Rh C1 O1 169.0(3)
Zr Rh C1 O1 -3.38(14)
P1 Rh C1 C2 96.83(16)
P2 Rh C1 C2 -100.87(16)
Cl2 Rh C1 C2 -10.0(6)
Zr Rh C1 C2 177.68(17)
P1 Rh C1 Zr -80.85(3)
P2 Rh C1 Zr 81.45(3)
Cl2 Rh C1 Zr 172.3(4)
C15 Zr C1 O1 -135.67(13)
C22 Zr C1 O1 135.05(13)
C11 Zr C1 O1 -116.60(14)
C21 Zr C1 O1 112.23(13)
C12 Zr C1 O1 -84.42(14)
C25 Zr C1 O1 81.45(13)
C24 Zr C1 O1 78.02(15)
Cl1 Zr C1 O1 0.38(13)
C14 Zr C1 O1 -113.25(16)
C23 Zr C1 O1 118.64(14)
C13 Zr C1 O1 -77.58(15)
O1 Zr C1 C2 10.5(4)
C15 Zr C1 C2 -125.1(5)
C22 Zr C1 C2 145.6(5)
C11 Zr C1 C2 -106.1(5)
C21 Zr C1 C2 122.8(5)
C12 Zr C1 C2 -73.9(5)
C25 Zr C1 C2 92.0(5)
C24 Zr C1 C2 88.6(5)
Cl1 Zr C1 C2 10.9(5)
C14 Zr C1 C2 -102.7(5)
C23 Zr C1 C2 129.2(5)
C13 Zr C1 C2 -67.0(5)
O1 Zr C1 Rh -176.23(16)
C15 Zr C1 Rh 48.10(8)
C22 Zr C1 Rh -41.17(8)
C11 Zr C1 Rh 67.18(7)
C21 Zr C1 Rh -63.99(7)
C12 Zr C1 Rh 99.36(8)
C25 Zr C1 Rh -94.78(7)
C24 Zr C1 Rh -98.21(9)
Cl1 Zr C1 Rh -175.85(4)
C14 Zr C1 Rh 70.52(12)
C23 Zr C1 Rh -57.59(11)
C13 Zr C1 Rh 106.19(9)
C17 P1 C11 C12 24.5(2)
C16 P1 C11 C12 141.3(2)
Rh P1 C11 C12 -98.12(19)
C17 P1 C11 C15 -172.06(17)
C16 P1 C11 C15 -55.3(2)
Rh P1 C11 C15 65.29(18)
C17 P1 C11 Zr 107.52(10)
C16 P1 C11 Zr -135.76(10)
Rh P1 C11 Zr -15.13(9)
O1 Zr C11 C12 77.78(14)
C15 Zr C11 C12 -113.7(2)
C22 Zr C11 C12 -154.10(13)
C21 Zr C11 C12 174.53(13)
C25 Zr C11 C12 178.5(2)
C24 Zr C11 C12 -102.64(18)
Cl1 Zr C11 C12 2.71(15)
C14 Zr C11 C12 -76.62(15)
C23 Zr C11 C12 -119.90(14)
C13 Zr C11 C12 -37.27(15)
O1 Zr C11 C15 -168.49(14)
C22 Zr C11 C15 -40.36(15)
C21 Zr C11 C15 -71.73(15)
C12 Zr C11 C15 113.7(2)
C25 Zr C11 C15 -67.7(3)
C24 Zr C11 C15 11.1(2)
Cl1 Zr C11 C15 116.44(13)
C14 Zr C11 C15 37.12(15)
C23 Zr C11 C15 -6.16(16)
C13 Zr C11 C15 76.47(16)
O1 Zr C11 P1 -48.09(10)
C15 Zr C11 P1 120.39(18)
C22 Zr C11 P1 80.03(11)
C21 Zr C11 P1 48.66(14)
C12 Zr C11 P1 -125.87(18)
C25 Zr C11 P1 52.7(3)
C24 Zr C11 P1 131.49(13)
Cl1 Zr C11 P1 -123.16(8)
C14 Zr C11 P1 157.51(15)
C23 Zr C11 P1 114.23(10)
C13 Zr C11 P1 -163.14(15)
C15 C11 C12 C13 2.0(3)
P1 C11 C12 C13 167.52(17)
Zr C11 C12 C13 68.13(17)
C15 C11 C12 Zr -66.15(14)
P1 C11 C12 Zr 99.40(17)
O1 Zr C12 C11 -102.35(13)
C15 Zr C12 C11 38.14(13)
C22 Zr C12 C11 37.89(18)
C21 Zr C12 C11 -13.5(3)
C25 Zr C12 C11 -178.1(3)
C24 Zr C12 C11 126.04(14)
Cl1 Zr C12 C11 -177.60(13)
C14 Zr C12 C11 78.47(15)
C23 Zr C12 C11 82.42(15)
C13 Zr C12 C11 114.2(2)
O1 Zr C12 C13 143.50(17)
C15 Zr C12 C13 -76.01(18)
C22 Zr C12 C13 -76.3(2)
C11 Zr C12 C13 -114.2(2)
C21 Zr C12 C13 -127.6(2)
C25 Zr C12 C13 67.7(4)
C24 Zr C12 C13 11.9(2)
Cl1 Zr C12 C13 68.25(17)
C14 Zr C12 C13 -35.69(17)
C23 Zr C12 C13 -31.7(2)
C11 C12 C13 C14 -1.0(3)
Zr C12 C13 C14 65.43(18)
C11 C12 C13 Zr -66.43(15)
O1 Zr C13 C14 -156.35(14)
C15 Zr C13 C14 -36.97(15)
C22 Zr C13 C14 12.88(19)
C11 Zr C13 C14 -78.62(17)
C21 Zr C13 C14 27.3(3)
C12 Zr C13 C14 -116.4(2)
C25 Zr C13 C14 84.6(2)
C24 Zr C13 C14 71.43(17)
Cl1 Zr C13 C14 137.54(16)
C23 Zr C13 C14 39.42(17)
O1 Zr C13 C12 -39.93(18)
C15 Zr C13 C12 79.45(17)
C22 Zr C13 C12 129.30(16)
C11 Zr C13 C12 37.80(15)
C21 Zr C13 C12 143.75(18)
C25 Zr C13 C12 -158.96(15)
C24 Zr C13 C12 -172.15(16)
Cl1 Zr C13 C12 -106.04(17)
C14 Zr C13 C12 116.4(2)
C23 Zr C13 C12 155.83(16)
C12 C13 C14 C15 -0.4(3)
Zr C13 C14 C15 63.82(16)
C12 C13 C14 Zr -64.21(18)
O1 Zr C14 C13 35.3(2)
C15 Zr C14 C13 115.7(2)
C22 Zr C14 C13 -169.21(16)
C11 Zr C14 C13 77.58(16)
C21 Zr C14 C13 -166.20(14)
C12 Zr C14 C13 36.61(15)
C25 Zr C14 C13 -125.39(15)
C24 Zr C14 C13 -115.67(16)
Cl1 Zr C14 C13 -41.04(15)
C23 Zr C14 C13 -140.30(17)
O1 Zr C14 C15 -80.40(19)
C22 Zr C14 C15 75.06(15)
C11 Zr C14 C15 -38.16(13)
C21 Zr C14 C15 78.06(16)
C12 Zr C14 C15 -79.13(15)
C25 Zr C14 C15 118.87(14)
C24 Zr C14 C15 128.60(15)
Cl1 Zr C14 C15 -156.78(14)
C23 Zr C14 C15 103.97(16)
C13 Zr C14 C15 -115.7(2)
C13 C14 C15 C11 1.6(3)
Zr C14 C15 C11 67.52(15)
C13 C14 C15 Zr -65.89(18)
C12 C11 C15 C14 -2.2(2)
P1 C11 C15 C14 -168.67(16)
Zr C11 C15 C14 -69.23(16)
C12 C11 C15 Zr 67.00(15)
P1 C11 C15 Zr -99.45(15)
O1 Zr C15 C14 128.37(14)
C22 Zr C15 C14 -103.73(15)
C11 Zr C15 C14 114.1(2)
C21 Zr C15 C14 -119.29(15)
C12 Zr C15 C14 76.44(16)
C25 Zr C15 C14 -91.18(18)
C24 Zr C15 C14 -59.55(17)
Cl1 Zr C15 C14 29.39(17)
C23 Zr C15 C14 -71.31(15)
C13 Zr C15 C14 36.05(15)
O1 Zr C15 C11 14.29(17)
C22 Zr C15 C11 142.19(14)
C21 Zr C15 C11 126.63(13)
C12 Zr C15 C11 -37.64(13)
C25 Zr C15 C11 154.75(13)
C24 Zr C15 C11 -173.63(13)
Cl1 Zr C15 C11 -84.69(14)
C14 Zr C15 C11 -114.1(2)
C23 Zr C15 C11 174.61(14)
C13 Zr C15 C11 -78.03(15)
C11 P1 C16 C162 -48.7(2)
C17 P1 C16 C162 62.9(2)
Rh P1 C16 C162 -156.57(19)
C11 P1 C16 C161 -178.35(17)
C17 P1 C16 C161 -66.7(2)
Rh P1 C16 C161 73.77(19)
C11 P1 C17 C172 58.0(2)
C16 P1 C17 C172 -53.4(2)
Rh P1 C17 C172 166.86(17)
C11 P1 C17 C171 -173.48(16)
C16 P1 C17 C171 75.10(18)
Rh P1 C17 C171 -64.64(18)
C26 P2 C21 C25 -16.7(2)
C27 P2 C21 C25 -132.9(2)
Rh P2 C21 C25 104.87(19)
C26 P2 C21 C22 179.28(16)
C27 P2 C21 C22 63.15(18)
Rh P2 C21 C22 -59.11(17)
C26 P2 C21 Zr -100.69(10)
C27 P2 C21 Zr 143.19(10)
Rh P2 C21 Zr 20.92(8)
O1 Zr C21 C25 -85.13(13)
C15 Zr C21 C25 143.21(12)
C22 Zr C21 C25 114.01(18)
C11 Zr C21 C25 177.66(12)
C12 Zr C21 C25 -173.0(2)
C24 Zr C21 C25 37.15(13)
Cl1 Zr C21 C25 -10.18(13)
C14 Zr C21 C25 108.51(14)
C23 Zr C21 C25 76.76(14)
C13 Zr C21 C25 91.5(2)
O1 Zr C21 C22 160.86(12)
C15 Zr C21 C22 29.20(14)
C11 Zr C21 C22 63.65(14)
C12 Zr C21 C22 73.0(3)
C25 Zr C21 C22 -114.01(18)
C24 Zr C21 C22 -76.86(13)
Cl1 Zr C21 C22 -124.18(11)
C14 Zr C21 C22 -5.50(16)
C23 Zr C21 C22 -37.25(12)
C13 Zr C21 C22 -22.6(2)
O1 Zr C21 P2 43.16(10)
C15 Zr C21 P2 -88.50(11)
C22 Zr C21 P2 -117.70(17)
C11 Zr C21 P2 -54.05(13)
C12 Zr C21 P2 -44.7(3)
C25 Zr C21 P2 128.29(18)
C24 Zr C21 P2 165.45(14)
Cl1 Zr C21 P2 118.12(8)
C14 Zr C21 P2 -123.20(11)
C23 Zr C21 P2 -154.95(14)
C13 Zr C21 P2 -140.25(17)
C25 C21 C22 C23 2.8(2)
P2 C21 C22 C23 170.15(15)
Zr C21 C22 C23 69.48(15)
C25 C21 C22 Zr -66.68(14)
P2 C21 C22 Zr 100.68(14)
O1 Zr C22 C23 -137.19(13)
C15 Zr C22 C23 92.86(14)
C11 Zr C22 C23 113.76(14)
C21 Zr C22 C23 -113.96(19)
C12 Zr C22 C23 93.06(16)
C25 Zr C22 C23 -76.56(14)
C24 Zr C22 C23 -36.00(13)
Cl1 Zr C22 C23 -40.26(15)
C14 Zr C22 C23 61.53(14)
C13 Zr C22 C23 54.83(16)
O1 Zr C22 C21 -23.23(15)
C15 Zr C22 C21 -153.18(13)
C11 Zr C22 C21 -132.28(12)
C12 Zr C22 C21 -152.98(13)
C25 Zr C22 C21 37.40(12)
C24 Zr C22 C21 77.96(13)
Cl1 Zr C22 C21 73.70(13)
C14 Zr C22 C21 175.49(13)
C23 Zr C22 C21 113.96(19)
C13 Zr C22 C21 168.79(12)
C21 C22 C23 C24 -3.1(2)
Zr C22 C23 C24 64.87(16)
C21 C22 C23 Zr -67.95(14)
O1 Zr C23 C24 -47.07(18)
C15 Zr C23 C24 159.65(15)
C22 Zr C23 C24 -116.1(2)
C11 Zr C23 C24 163.03(13)
C21 Zr C23 C24 -77.98(15)
C12 Zr C23 C24 125.04(14)
C25 Zr C23 C24 -37.20(13)
Cl1 Zr C23 C24 32.34(14)
C14 Zr C23 C24 128.30(15)
C13 Zr C23 C24 108.35(15)
O1 Zr C23 C22 69.06(17)
C15 Zr C23 C22 -84.23(14)
C11 Zr C23 C22 -80.85(15)
C21 Zr C23 C22 38.15(13)
C12 Zr C23 C22 -118.84(14)
C25 Zr C23 C22 78.93(14)
C24 Zr C23 C22 116.1(2)
Cl1 Zr C23 C22 148.46(12)
C14 Zr C23 C22 -115.58(15)
C13 Zr C23 C22 -135.53(14)
C22 C23 C24 C25 2.2(2)
Zr C23 C24 C25 65.44(15)
C22 C23 C24 Zr -63.27(15)
O1 Zr C24 C23 150.11(12)
C15 Zr C24 C23 -22.69(16)
C22 Zr C24 C23 36.69(13)
C11 Zr C24 C23 -29.4(2)
C21 Zr C24 C23 78.09(15)
C12 Zr C24 C23 -87.11(18)
C25 Zr C24 C23 115.4(2)
Cl1 Zr C24 C23 -146.83(14)
C14 Zr C24 C23 -50.39(15)
C13 Zr C24 C23 -80.40(16)
O1 Zr C24 C25 34.74(16)
C15 Zr C24 C25 -138.06(14)
C22 Zr C24 C25 -78.68(14)
C11 Zr C24 C25 -144.80(15)
C21 Zr C24 C25 -37.28(13)
C12 Zr C24 C25 157.52(14)
Cl1 Zr C24 C25 97.80(14)
C14 Zr C24 C25 -165.76(15)
C23 Zr C24 C25 -115.4(2)
C13 Zr C24 C25 164.23(14)
C22 C21 C25 C24 -1.5(2)
P2 C21 C25 C24 -167.13(16)
Zr C21 C25 C24 -67.19(15)
C22 C21 C25 Zr 65.73(14)
P2 C21 C25 Zr -99.93(17)
C23 C24 C25 C21 -0.4(2)
Zr C24 C25 C21 66.25(14)
C23 C24 C25 Zr -66.67(16)
O1 Zr C25 C21 95.63(13)
C15 Zr C25 C21 -53.47(17)
C22 Zr C25 C21 -38.01(12)
C11 Zr C25 C21 -5.8(3)
C12 Zr C25 C21 171.0(3)
C24 Zr C25 C21 -114.8(2)
Cl1 Zr C25 C21 170.49(13)
C14 Zr C25 C21 -96.59(15)
C23 Zr C25 C21 -78.43(14)
C13 Zr C25 C21 -138.36(15)
O1 Zr C25 C24 -149.61(14)
C15 Zr C25 C24 61.30(18)
C22 Zr C25 C24 76.75(15)
C11 Zr C25 C24 109.0(2)
C21 Zr C25 C24 114.8(2)
C12 Zr C25 C24 -74.2(3)
Cl1 Zr C25 C24 -74.75(13)
C14 Zr C25 C24 18.17(18)
C23 Zr C25 C24 36.33(13)
C13 Zr C25 C24 -23.6(2)
C21 P2 C26 C262 -59.6(2)
C27 P2 C26 C262 49.9(2)
Rh P2 C26 C262 -166.33(17)
C21 P2 C26 C261 172.53(15)
C27 P2 C26 C261 -77.97(17)
Rh P2 C26 C261 65.78(17)
C21 P2 C27 C271 -175.80(17)
C26 P2 C27 C271 71.96(19)
Rh P2 C27 C271 -71.07(19)
C21 P2 C27 C272 54.2(2)
C26 P2 C27 C272 -58.1(2)
Rh P2 C27 C272 158.92(16)
